data_4511878
loop_
_publ_author_name
'Harada, Jun'
'Ogawa, Keiichiro'

_publ_section_title
;
 What Molecules Are Likely or Unlikely To Undergo Pedal Motions in
 Crystals?
;
_journal_issue 10
_journal_name_full 'Crystal Growth &amp; Design'
_journal_page_first 5182
_journal_paper_doi 10.1021/cg500962y
_journal_volume 14
_journal_year 2014
_chemical_formula_moiety 'C16 H16'
_chemical_formula_sum 'C16 H16'
_chemical_formula_weight 208.29
_chemical_name_systematic
;
 ?
;
_space_group_crystal_system monoclinic
_space_group_IT_number 14
_space_group_name_Hall '-P 2yn'
_space_group_name_H-M_alt 'P 1 21/n 1'
_symmetry_space_group_name_Hall '-P 2yn'
_symmetry_space_group_name_H-M 'P 1 21/n 1'
_atom_sites_solution_hydrogens geom
_atom_sites_solution_primary direct
_audit_creation_date 2014-06-26
_audit_creation_method
;
Olex2 1.2
(compiled 2014.06.23 svn.r2946 for OlexSys, GUI svn.r4855)
;
_cell_angle_alpha 90
_cell_angle_beta 112.747(1)
_cell_angle_gamma 90
_cell_formula_units_Z 2
_cell_length_a 5.8389(4)
_cell_length_b 17.2035(12)
_cell_length_c 6.6533(5)
_cell_measurement_reflns_used 3871
_cell_measurement_temperature 300
_cell_measurement_theta_max 29.919
_cell_measurement_theta_min 2.368
_cell_volume 616.34(8)
_computing_cell_refinement 'SAINT v6.28A (Bruker, 2002)'
_computing_data_collection 'SMART v5.054 (Bruker, 1998)'
_computing_data_reduction 'SAINT v6.28A (Bruker, 2002)'
_computing_molecular_graphics 'Ortep-3 for Windows (Farrugia, 2012)'
_computing_publication_material 'Olex2 (Dolomanov et al., 2009)'
_computing_structure_refinement 'ShelXL (Sheldrick, 2008)'
_computing_structure_solution 'ShelXS (Sheldrick, 2008)'
_diffrn_ambient_temperature 300
_diffrn_detector_area_resol_mean 8.192
_diffrn_measured_fraction_theta_full 0.999
_diffrn_measured_fraction_theta_max 0.999
_diffrn_measurement_device_type 'Bruker SMART 1000'
_diffrn_measurement_method \w_scan
_diffrn_radiation_type MoK\a
_diffrn_radiation_wavelength 0.71073
_diffrn_reflns_av_R_equivalents 0.0190
_diffrn_reflns_av_unetI/netI 0.0123
_diffrn_reflns_Laue_measured_fraction_full 0.999
_diffrn_reflns_Laue_measured_fraction_max 0.999
_diffrn_reflns_limit_h_max 8
_diffrn_reflns_limit_h_min -8
_diffrn_reflns_limit_k_max 24
_diffrn_reflns_limit_k_min -24
_diffrn_reflns_limit_l_max 9
_diffrn_reflns_limit_l_min -9
_diffrn_reflns_number 9481
_diffrn_reflns_point_group_measured_fraction_full 0.999
_diffrn_reflns_point_group_measured_fraction_max 0.999
_diffrn_reflns_theta_full 25.242
_diffrn_reflns_theta_max 30.022
_diffrn_reflns_theta_min 2.368
_diffrn_source 'sealed X-ray tube'
_exptl_absorpt_coefficient_mu 0.063
_exptl_absorpt_correction_T_max 1
_exptl_absorpt_correction_T_min 0.951598
_exptl_absorpt_correction_type multi-scan
_exptl_absorpt_process_details
'SADABS v.2.03 (Bruker,200?) was used for absorption correction. R(int) was 0.0391 before and 0.0200 after correction. The Ratio of minimum to maximum transmission is 0.9516. The \l/2 correction factor is 0.0015.'
_exptl_crystal_colour colourless
_exptl_crystal_colour_primary colourless
_exptl_crystal_density_diffrn 1.122
_exptl_crystal_description block
_exptl_crystal_F_000 224
_exptl_crystal_size_max 0.6
_exptl_crystal_size_mid 0.5
_exptl_crystal_size_min 0.2
_refine_diff_density_max 0.145
_refine_diff_density_min -0.159
_refine_diff_density_rms 0.033
_refine_ls_extinction_method none
_refine_ls_goodness_of_fit_ref 1.063
_refine_ls_hydrogen_treatment constr
_refine_ls_matrix_type full
_refine_ls_number_parameters 108
_refine_ls_number_reflns 1808
_refine_ls_number_restraints 251
_refine_ls_restrained_S_all 1.031
_refine_ls_R_factor_all 0.0563
_refine_ls_R_factor_gt 0.0463
_refine_ls_shift/su_max 0.000
_refine_ls_shift/su_mean 0.000
_refine_ls_structure_factor_coef Fsqd
_refine_ls_weighting_details 'w=1/[\s^2^(Fo^2^)+(0.0696P)^2^+0.0561P] where P=(Fo^2^+2Fc^2^)/3'
_refine_ls_weighting_scheme calc
_refine_ls_wR_factor_gt 0.1319
_refine_ls_wR_factor_ref 0.1422
_reflns_Friedel_coverage 0.000
_reflns_number_gt 1474
_reflns_number_total 1808
_reflns_threshold_expression 'I > 2\s(I)'
_cod_data_source_file cg500962y_si_001.cif
_cod_data_source_block aaMeESTrt
_cod_depositor_comments 'Adding full bibliography for 4511872--4511883.cif.'
_cod_database_code 4511878
_shelxl_version_number 2013-4
_shelx_space_group_comment
;
The symmetry employed for this shelxl refinement is uniquely defined
by the following loop, which should always be used as a source of
symmetry information in preference to the above space-group names.
They are only intended as comments.
;
_shelx_estimated_absorpt_t_max 0.988
_shelx_estimated_absorpt_t_min 0.963
_olex2_refinement_description
;
1. Fixed Uiso
 At 1.2 times of:
  All C(H) groups
 At 1.5 times of:
  All C(H,H,H) groups
2. Restrained distances
 C7-C7_$1 \\sim C7'-C7'_$1
 with sigma of 0.02
3. Uiso/Uaniso restraints and constraints
All non-hydrogen atoms have similar U: within 1.7A with sigma of 0.04 and sigma
for terminal atoms of 0.08
4. Rigid body (RIGU) restrains
 All non-hydrogen atoms
 with sigma for 1-2 distances of 0.004 and sigma for 1-3 distances of 0.004
5. Same fragment restrains
{C1, C2, C3, C4, C5, C6, C7, C8}
as
{C1', C2', C3', C4', C5', C6', C7', C8'}
6. Others
 Sof(C1')=Sof(C2')=Sof(H2')=Sof(C3')=Sof(H3')=Sof(C4')=Sof(H4')=Sof(C5')=
 Sof(H5')=Sof(C6')=Sof(H6')=Sof(C7')=Sof(C8')=Sof(H81')=Sof(H82')=Sof(H83')=1-
 FVAR(1)
 Sof(C1)=Sof(C2)=Sof(H2)=Sof(C3)=Sof(H3)=Sof(C4)=Sof(H4)=Sof(C5)=Sof(H5)=
 Sof(C6)=Sof(H6)=Sof(C7)=Sof(C8)=Sof(H81)=Sof(H82)=Sof(H83)=FVAR(1)
7.a Aromatic/amide H refined with riding coordinates:
 C2(H2), C3(H3), C4(H4), C5(H5), C6(H6), C2'(H2'), C3'(H3'), C4'(H4'),
 C5'(H5'), C6'(H6')
7.b Idealised Me refined as rotating group:
 C8(H81,H82,H83), C8'(H81',H82',H83')
;
_olex2_submission_special_instructions 'No special instructions were received'

loop_
_space_group_symop_operation_xyz
'x, y, z'
'-x+1/2, y+1/2, -z+1/2'
'-x, -y, -z'
'x-1/2, -y-1/2, z-1/2'

loop_
_atom_site_label
_atom_site_type_symbol
_atom_site_fract_x
_atom_site_fract_y
_atom_site_fract_z
_atom_site_U_iso_or_equiv
_atom_site_adp_type
_atom_site_occupancy
_atom_site_site_symmetry_order
_atom_site_calc_flag
_atom_site_refinement_flags_posn
_atom_site_refinement_flags_occupancy
_atom_site_disorder_assembly
_atom_site_disorder_group
C1 C 0.5475(4) 0.40968(9) 0.1856(3) 0.0439(4) Uani 0.650(4) 1 d . P A 1
C2 C 0.4549(6) 0.40189(15) 0.3453(4) 0.0535(5) Uani 0.650(4) 1 d . P A 1
H2 H 0.3245 0.4333 0.3436 0.064 Uiso 0.650(4) 1 calc R P A 1
C3 C 0.5569(12) 0.3466(3) 0.5110(9) 0.0631(15) Uani 0.650(4) 1 d . P A 1
H3 H 0.4982 0.3436 0.6223 0.076 Uiso 0.650(4) 1 calc R P A 1
C4 C 0.7396(9) 0.2971(2) 0.5129(7) 0.0571(12) Uani 0.650(4) 1 d . P A 1
H4 H 0.7947 0.2576 0.6160 0.068 Uiso 0.650(4) 1 calc R P A 1
C5 C 0.8382(12) 0.3065(3) 0.3633(10) 0.0721(16) Uani 0.650(4) 1 d . P A 1
H5 H 0.9746 0.2766 0.3728 0.086 Uiso 0.650(4) 1 calc R P A 1
C6 C 0.7413(5) 0.36033(13) 0.1922(4) 0.0521(5) Uani 0.650(4) 1 d . P A 1
H6 H 0.8052 0.3632 0.0843 0.063 Uiso 0.650(4) 1 calc R P A 1
C7 C 0.4400(2) 0.46748(8) 0.0052(2) 0.0423(4) Uani 0.650(4) 1 d . P A 1
C8 C 0.1868(5) 0.44601(17) -0.1651(5) 0.0483(8) Uani 0.650(4) 1 d . P A 1
H81 H 0.1458 0.4806 -0.2873 0.072 Uiso 0.650(4) 1 calc GR P A 1
H82 H 0.0639 0.4504 -0.1029 0.072 Uiso 0.650(4) 1 calc GR P A 1
H83 H 0.1909 0.3935 -0.2126 0.072 Uiso 0.650(4) 1 calc GR P A 1
C1' C 0.6371(7) 0.42234(19) 0.2248(5) 0.0445(8) Uiso 0.350(4) 1 d . P A 2
C2' C 0.5167(10) 0.4148(3) 0.3661(10) 0.0610(16) Uiso 0.350(4) 1 d . P A 2
H2' H 0.4108 0.4544 0.3715 0.073 Uiso 0.350(4) 1 calc R P A 2
C3' C 0.546(3) 0.3520(7) 0.498(2) 0.075(4) Uiso 0.350(4) 1 d . P A 2
H3' H 0.4477 0.3448 0.5775 0.089 Uiso 0.350(4) 1 calc R P A 2
C4' C 0.728(2) 0.2995(7) 0.5075(18) 0.080(4) Uiso 0.350(4) 1 d . P A 2
H4' H 0.7729 0.2611 0.6144 0.096 Uiso 0.350(4) 1 calc R P A 2
C5' C 0.8470(17) 0.3023(5) 0.3597(13) 0.0482(16) Uiso 0.350(4) 1 d . P A 2
H5' H 0.9474 0.2618 0.3492 0.058 Uiso 0.350(4) 1 calc R P A 2
C6' C 0.8082(9) 0.3674(3) 0.2321(9) 0.0586(14) Uiso 0.350(4) 1 d . P A 2
H6' H 0.9017 0.3742 0.1477 0.070 Uiso 0.350(4) 1 calc R P A 2
C7' C 0.6018(5) 0.49437(16) 0.0886(4) 0.0466(9) Uiso 0.350(4) 1 d . P A 2
C8' C 0.8103(19) 0.5520(6) 0.1656(18) 0.092(4) Uiso 0.350(4) 1 d . P A 2
H81' H 0.7737 0.5945 0.0645 0.138 Uiso 0.350(4) 1 calc GR P A 2
H82' H 0.9614 0.5273 0.1750 0.138 Uiso 0.350(4) 1 calc GR P A 2
H83' H 0.8292 0.5712 0.3066 0.138 Uiso 0.350(4) 1 calc GR P A 2

loop_
_atom_site_aniso_label
_atom_site_aniso_U_11
_atom_site_aniso_U_22
_atom_site_aniso_U_33
_atom_site_aniso_U_23
_atom_site_aniso_U_13
_atom_site_aniso_U_12
C1 0.0413(8) 0.0394(7) 0.0475(7) -0.0006(5) 0.0134(6) -0.0045(6)
C2 0.0562(12) 0.0535(11) 0.0541(10) 0.0073(8) 0.0252(9) 0.0084(10)
C3 0.075(2) 0.069(2) 0.0487(14) 0.0182(10) 0.0267(11) 0.0040(10)
C4 0.0602(15) 0.0449(11) 0.0489(12) 0.0150(7) 0.0022(7) -0.0009(6)
C5 0.0658(17) 0.0501(15) 0.086(2) 0.0011(9) 0.0137(9) 0.0152(9)
C6 0.0525(11) 0.0491(9) 0.0555(11) -0.0024(7) 0.0218(10) 0.0013(8)
C7 0.0407(7) 0.0416(7) 0.0410(7) -0.0007(5) 0.0117(5) -0.0026(5)
C8 0.0379(8) 0.0436(9) 0.0480(10) 0.0011(5) -0.0001(5) -0.0139(5)

loop_
_atom_type_symbol
_atom_type_description
_atom_type_scat_dispersion_real
_atom_type_scat_dispersion_imag
_atom_type_scat_source
C C 0.0033 0.0016 'International Tables Vol C Tables 4.2.6.8 and 6.1.1.4'
H H 0.0000 0.0000 'International Tables Vol C Tables 4.2.6.8 and 6.1.1.4'

loop_
_geom_angle_atom_site_label_1
_geom_angle_atom_site_label_2
_geom_angle_atom_site_label_3
_geom_angle
_geom_angle_site_symmetry_1
C2 C1 C6 118.11(16) .
C2 C1 C7 121.15(15) .
C6 C1 C7 120.72(15) .
C1 C2 H2 120.0 .
C1 C2 C3 120.0(3) .
C3 C2 H2 120.0 .
C2 C3 H3 119.2 .
C4 C3 C2 121.7(4) .
C4 C3 H3 119.2 .
C3 C4 H4 120.7 .
C5 C4 C3 118.6(3) .
C5 C4 H4 120.7 .
C4 C5 H5 119.1 .
C4 C5 C6 121.9(4) .
C6 C5 H5 119.1 .
C1 C6 C5 119.5(3) .
C1 C6 H6 120.3 .
C5 C6 H6 120.3 .
C1 C7 C8 114.94(15) .
C7 C7 C1 122.13(16) 3_665
C7 C7 C8 122.93(18) 3_665
C7 C8 H81 109.5 .
C7 C8 H82 109.5 .
C7 C8 H83 109.5 .
H81 C8 H82 109.5 .
H81 C8 H83 109.5 .
H82 C8 H83 109.5 .
C2' C1' C7' 120.1(3) .
C6' C1' C2' 118.0(4) .
C6' C1' C7' 121.5(3) .
C1' C2' H2' 118.6 .
C3' C2' C1' 122.8(7) .
C3' C2' H2' 118.6 .
C2' C3' H3' 121.4 .
C2' C3' C4' 117.2(9) .
C4' C3' H3' 121.4 .
C3' C4' H4' 119.2 .
C3' C4' C5' 121.6(9) .
C5' C4' H4' 119.2 .
C4' C5' H5' 121.5 .
C6' C5' C4' 116.9(8) .
C6' C5' H5' 121.5 .
C1' C6' C5' 122.2(5) .
C1' C6' H6' 118.9 .
C5' C6' H6' 118.9 .
C7' C7' C1' 121.6(4) 3_665
C7' C7' C8' 122.5(5) 3_665
C8' C7' C1' 115.9(5) .
C7' C8' H81' 109.5 .
C7' C8' H82' 109.5 .
C7' C8' H83' 109.5 .
H81' C8' H82' 109.5 .
H81' C8' H83' 109.5 .
H82' C8' H83' 109.5 .

loop_
_geom_bond_atom_site_label_1
_geom_bond_atom_site_label_2
_geom_bond_distance
_geom_bond_site_symmetry_2
C1 C2 1.372(3) .
C1 C6 1.402(3) .
C1 C7 1.497(2) .
C2 H2 0.9300 .
C2 C3 1.403(4) .
C3 H3 0.9300 .
C3 C4 1.360(6) .
C4 H4 0.9300 .
C4 C5 1.339(6) .
C5 H5 0.9300 .
C5 C6 1.405(5) .
C6 H6 0.9300 .
C7 C7 1.336(3) 3_665
C7 C8 1.520(2) .
C8 H81 0.9600 .
C8 H82 0.9600 .
C8 H83 0.9600 .
C1' C2' 1.381(6) .
C1' C6' 1.363(6) .
C1' C7' 1.501(4) .
C2' H2' 0.9300 .
C2' C3' 1.359(10) .
C3' H3' 0.9300 .
C3' C4' 1.375(11) .
C4' H4' 0.9300 .
C4' C5' 1.408(10) .
C5' H5' 0.9300 .
C5' C6' 1.369(8) .
C6' H6' 0.9300 .
C7' C7' 1.326(5) 3_665
C7' C8' 1.498(9) .
C8' H81' 0.9600 .
C8' H82' 0.9600 .
C8' H83' 0.9600 .

loop_
_geom_torsion_atom_site_label_1
_geom_torsion_atom_site_label_2
_geom_torsion_atom_site_label_3
_geom_torsion_atom_site_label_4
_geom_torsion
_geom_torsion_site_symmetry_4
C1 C2 C3 C4 -3.2(8) .
C2 C1 C6 C5 -1.7(5) .
C2 C1 C7 C7 107.5(2) 3_665
C2 C1 C7 C8 -73.1(3) .
C2 C3 C4 C5 6.0(9) .
C3 C4 C5 C6 -6.7(9) .
C4 C5 C6 C1 4.7(8) .
C6 C1 C2 C3 1.0(5) .
C6 C1 C7 C7 -74.4(2) 3_665
C6 C1 C7 C8 105.0(2) .
C7 C1 C2 C3 179.2(4) .
C7 C1 C6 C5 -179.9(4) .
C1' C2' C3' C4' 8.4(17) .
C2' C1' C6' C5' 5.9(8) .
C2' C1' C7' C7' -77.4(5) 3_665
C2' C1' C7' C8' 102.7(6) .
C2' C3' C4' C5' -11(2) .
C3' C4' C5' C6' 11.6(17) .
C4' C5' C6' C1' -8.8(12) .
C6' C1' C2' C3' -5.7(10) .
C6' C1' C7' C7' 110.4(5) 3_665
C6' C1' C7' C8' -69.6(7) .
C7' C1' C2' C3' -178.2(9) .
C7' C1' C6' C5' 178.3(6) .
